data_7702730
loop_
_publ_author_name
'Low, Paul J.'
'Hayes, Tim M.'
'Udachin, Konstantin A.'
'Goeta, Andres E.'
'Howard, Judith A. K.'
'Enright, Gary D.'
'Carty, Arthur J.'

_publ_section_title
;
 Acetylide generation and coupling on electron-rich Ru3 clusters
;
_journal_issue 7
_journal_name_full 'Journal of the Chemical Society, Dalton Transactions'
_journal_page_first 1455
_journal_paper_doi 10.1039/b108626j
_journal_year 2002
_chemical_formula_sum 'C45 H34 O7 P2 Ru3'
_chemical_formula_weight 1051.87
_space_group_IT_number 2
_space_group_name_Hall '-P 1'
_space_group_name_H-M_alt 'P -1'
_symmetry_cell_setting triclinic
_symmetry_space_group_name_H-M 'P -1'
_atom_sites_solution_hydrogens geom
_atom_sites_solution_primary direct
_atom_sites_solution_secondary difmap
_audit_creation_method SHELXL-97
_cell_angle_alpha 68.4710(10)
_cell_angle_beta 75.5390(10)
_cell_angle_gamma 61.1850(10)
_cell_formula_units_Z 2
_cell_length_a 12.7431(6)
_cell_length_b 12.7649(6)
_cell_length_c 16.5142(7)
_cell_measurement_temperature 173(2)
_cell_volume 2180.69(17)
_computing_structure_refinement 'SHELXL-97 (Sheldrick, 1997)'
_computing_structure_solution 'SHELXS-97 (Sheldrick, 1990)'
_diffrn_ambient_temperature 173(2)
_diffrn_measured_fraction_theta_full 0.987
_diffrn_measured_fraction_theta_max 0.987
_diffrn_radiation_monochromator graphite
_diffrn_radiation_source 'fine-focus sealed tube'
_diffrn_radiation_type MoK\a
_diffrn_radiation_wavelength 0.71070
_diffrn_reflns_av_R_equivalents 0.0387
_diffrn_reflns_av_sigmaI/netI 0.0431
_diffrn_reflns_limit_h_max 17
_diffrn_reflns_limit_h_min -17
_diffrn_reflns_limit_k_max 17
_diffrn_reflns_limit_k_min -17
_diffrn_reflns_limit_l_max 22
_diffrn_reflns_limit_l_min -22
_diffrn_reflns_number 26030
_diffrn_reflns_theta_full 28.75
_diffrn_reflns_theta_max 28.75
_diffrn_reflns_theta_min 1.83
_exptl_absorpt_coefficient_mu 1.147
_exptl_crystal_density_diffrn 1.602
_exptl_crystal_density_method 'not measured'
_exptl_crystal_F_000 1044
_exptl_crystal_size_max 0.25
_exptl_crystal_size_mid 0.2
_exptl_crystal_size_min 0.2
_refine_diff_density_max 0.633
_refine_diff_density_min -0.583
_refine_diff_density_rms 0.091
_refine_ls_extinction_method none
_refine_ls_goodness_of_fit_ref 1.003
_refine_ls_hydrogen_treatment mixed
_refine_ls_matrix_type full
_refine_ls_number_parameters 532
_refine_ls_number_reflns 11214
_refine_ls_number_restraints 20
_refine_ls_restrained_S_all 1.004
_refine_ls_R_factor_all 0.0464
_refine_ls_R_factor_gt 0.0317
_refine_ls_shift/su_max 0.780
_refine_ls_shift/su_mean 0.083
_refine_ls_structure_factor_coef Fsqd
_refine_ls_weighting_details 'w=1/[\s^2^(Fo^2^)+(0.0359P)^2^+0.3424P] where P=(Fo^2^+2Fc^2^)/3'
_refine_ls_weighting_scheme calc
_refine_ls_wR_factor_gt 0.0674
_refine_ls_wR_factor_ref 0.0730
_reflns_number_gt 8937
_reflns_number_total 11214
_reflns_threshold_expression >2sigma(I)
_cod_data_source_file b108626j.txt
_cod_data_source_block pjl56
_cod_depositor_comments
;
The following automatic conversions were performed:

data item '_refine_ls_weighting_scheme' value 'calc
w=1/[\s^2^(Fo^2^)+(0.0359P)^2^+0.3424P] where P=(Fo^2^+2Fc^2^)/3' was
changed to 'calc'. A new data item '_refine_ls_weighting_details' was
created with the value set to
'w=1/[\s^2^(Fo^2^)+(0.0359P)^2^+0.3424P] where P=(Fo^2^+2Fc^2^)/3'.

Automatic conversion script
Id: cif_fix_values 6909 2019-04-08 15:41:33Z antanas 
;
_cod_original_sg_symbol_H-M P-1
_cod_database_code 7702730

loop_
_symmetry_equiv_pos_as_xyz
'x, y, z'
'-x, -y, -z'

loop_
_atom_site_label
_atom_site_type_symbol
_atom_site_fract_x
_atom_site_fract_y
_atom_site_fract_z
_atom_site_U_iso_or_equiv
_atom_site_adp_type
_atom_site_occupancy
_atom_site_calc_flag
_atom_site_refinement_flags
_atom_site_disorder_assembly
_atom_site_disorder_group
Ru1 Ru 0.433190(18) 0.384394(19) 0.198923(13) 0.02763(5) Uani 1 d . . .
Ru2 Ru 0.305239(15) 0.238945(17) 0.339512(12) 0.02168(5) Uani 1 d . . .
Ru3 Ru 0.193364(17) 0.386488(18) 0.171492(13) 0.02674(5) Uani 1 d . . .
P1 P 0.36483(5) 0.38119(6) 0.34674(4) 0.02463(12) Uani 1 d . . .
P2 P 0.23190(5) 0.18191(6) 0.25370(4) 0.02494(12) Uani 1 d . . .
O7 O 0.5185(2) 0.3508(2) 0.01476(14) 0.0591(6) Uani 1 d . . .
O8 O 0.66990(18) 0.1552(2) 0.25528(16) 0.0526(6) Uani 1 d . . .
O9 O 0.54084(17) 0.00226(19) 0.36284(15) 0.0493(5) Uani 1 d . . .
O10 O 0.22436(18) 0.1385(2) 0.52698(12) 0.0461(5) Uani 1 d . . .
O11 O 0.2963(2) 0.3333(2) -0.00087(14) 0.0539(6) Uani 1 d . . .
O12 O -0.0404(2) 0.4469(3) 0.11419(17) 0.0691(7) Uani 1 d . . .
O13 O 0.5440(2) 0.5585(2) 0.17323(15) 0.0564(6) Uani 1 d . . .
C1 C 0.1400(2) 0.3872(2) 0.31642(15) 0.0260(5) Uani 1 d . . .
C2 C 0.0379(2) 0.4668(2) 0.30218(16) 0.0292(5) Uani 1 d . . .
C4 C 0.2716(2) 0.5216(2) 0.15359(16) 0.0326(5) Uani 1 d . . .
C5 C 0.1795(3) 0.5966(3) 0.11656(17) 0.0388(6) Uani 1 d D . .
C6 C 0.0917(7) 0.7152(7) 0.0609(6) 0.0447(14) Uani 0.69 d PD A 1
C61 C 0.1518(9) 0.7361(11) -0.0324(6) 0.096(3) Uani 0.69 d PD A 1
H61A H 0.2261 0.7417 -0.0330 0.145 Uiso 0.69 calc PR A 1
H61B H 0.0971 0.8140 -0.0704 0.145 Uiso 0.69 calc PR A 1
H61C H 0.1708 0.6661 -0.0537 0.145 Uiso 0.69 calc PR A 1
C62 C -0.0313(4) 0.7233(5) 0.0587(3) 0.0601(14) Uani 0.69 d PD A 1
H62A H -0.0215 0.6639 0.0299 0.090 Uiso 0.69 calc PR A 1
H62B H -0.0832 0.8083 0.0262 0.090 Uiso 0.69 calc PR A 1
H62C H -0.0679 0.7030 0.1185 0.090 Uiso 0.69 calc PR A 1
C63 C 0.0680(7) 0.8198(5) 0.1005(4) 0.085(2) Uani 0.69 d PD A 1
H63A H 0.0393 0.7981 0.1625 0.128 Uiso 0.69 calc PR A 1
H63B H 0.0072 0.8997 0.0692 0.128 Uiso 0.69 calc PR A 1
H63C H 0.1429 0.8271 0.0947 0.128 Uiso 0.69 calc PR A 1
C6A C 0.1090(17) 0.7271(16) 0.0619(14) 0.0447(14) Uani 0.31 d PD A 2
C61A C -0.0201(12) 0.7607(16) 0.0953(9) 0.096(3) Uani 0.31 d PD A 2
H61D H -0.0389 0.6916 0.1025 0.145 Uiso 0.31 calc PR A 2
H61E H -0.0714 0.8361 0.0536 0.145 Uiso 0.31 calc PR A 2
H61F H -0.0347 0.7763 0.1519 0.145 Uiso 0.31 calc PR A 2
C62A C 0.1303(18) 0.721(2) -0.0307(11) 0.0601(14) Uani 0.31 d PD A 2
H62D H 0.2170 0.6830 -0.0473 0.090 Uiso 0.31 calc PR A 2
H62E H 0.0935 0.8057 -0.0703 0.090 Uiso 0.31 calc PR A 2
H62F H 0.0944 0.6706 -0.0347 0.090 Uiso 0.31 calc PR A 2
C63A C 0.1610(14) 0.8152(11) 0.0546(10) 0.085(2) Uani 0.31 d PD A 2
H63D H 0.1526 0.8256 0.1122 0.128 Uiso 0.31 calc PR A 2
H63E H 0.1177 0.8966 0.0135 0.128 Uiso 0.31 calc PR A 2
H63F H 0.2463 0.7804 0.0334 0.128 Uiso 0.31 calc PR A 2
C7 C 0.4823(3) 0.3617(3) 0.08240(18) 0.0366(6) Uani 1 d . . .
C8 C 0.5802(2) 0.2381(3) 0.23809(18) 0.0350(6) Uani 1 d . . .
C9 C 0.4549(2) 0.0935(2) 0.35249(17) 0.0303(5) Uani 1 d . . .
C10 C 0.2547(2) 0.1768(2) 0.45581(17) 0.0301(5) Uani 1 d . . .
C11 C 0.2618(2) 0.3524(3) 0.06528(18) 0.0350(6) Uani 1 d . . .
C12 C 0.0476(3) 0.4266(3) 0.13607(19) 0.0433(7) Uani 1 d . . .
C13 C 0.5017(3) 0.4945(3) 0.18196(18) 0.0397(6) Uani 1 d . . .
C20 C 0.4812(2) 0.3327(2) 0.41657(16) 0.0282(5) Uani 1 d . . .
C21 C 0.5218(2) 0.2158(3) 0.47833(18) 0.0394(6) Uani 1 d . . .
H21 H 0.4902 0.1593 0.4838 0.047 Uiso 1 calc R . .
C22 C 0.6082(3) 0.1813(3) 0.5320(2) 0.0492(8) Uani 1 d . . .
H22 H 0.6357 0.1013 0.5739 0.059 Uiso 1 calc R . .
C23 C 0.6545(2) 0.2627(3) 0.52468(19) 0.0439(7) Uani 1 d . . .
H23 H 0.7124 0.2395 0.5624 0.053 Uiso 1 calc R . .
C24 C 0.6167(3) 0.3771(3) 0.4628(2) 0.0490(8) Uani 1 d . . .
H24 H 0.6502 0.4322 0.4566 0.059 Uiso 1 calc R . .
C25 C 0.5298(3) 0.4127(3) 0.4095(2) 0.0420(7) Uani 1 d . . .
H25 H 0.5032 0.4927 0.3675 0.050 Uiso 1 calc R . .
C30 C -0.0854(2) 0.5596(2) 0.30122(16) 0.0294(5) Uani 1 d . . .
C31 C -0.1140(2) 0.6737(3) 0.31193(19) 0.0373(6) Uani 1 d . . .
H31 H -0.0519 0.6905 0.3181 0.045 Uiso 1 calc R . .
C32 C -0.2316(3) 0.7628(3) 0.3137(2) 0.0473(7) Uani 1 d . . .
H32 H -0.2505 0.8404 0.3213 0.057 Uiso 1 calc R . .
C33 C -0.3217(3) 0.7387(3) 0.3044(2) 0.0493(8) Uani 1 d . . .
H33 H -0.4028 0.8001 0.3053 0.059 Uiso 1 calc R . .
C34 C -0.2946(3) 0.6255(3) 0.2939(2) 0.0491(8) Uani 1 d . . .
H34 H -0.3572 0.6097 0.2874 0.059 Uiso 1 calc R . .
C35 C -0.1771(2) 0.5353(3) 0.29263(19) 0.0396(6) Uani 1 d . . .
H35 H -0.1589 0.4572 0.2860 0.048 Uiso 1 calc R . .
C40 C 0.2522(2) 0.5265(2) 0.37001(16) 0.0271(5) Uani 1 d . . .
C41 C 0.1873(2) 0.5219(3) 0.45164(17) 0.0355(6) Uani 1 d . . .
H41 H 0.2032 0.4435 0.4946 0.043 Uiso 1 calc R . .
C42 C 0.0996(3) 0.6308(3) 0.47111(18) 0.0397(6) Uani 1 d . . .
H42 H 0.0560 0.6263 0.5271 0.048 Uiso 1 calc R . .
C43 C 0.0758(2) 0.7455(2) 0.40904(18) 0.0347(6) Uani 1 d . . .
H43 H 0.0157 0.8198 0.4223 0.042 Uiso 1 calc R . .
C44 C 0.1391(2) 0.7519(2) 0.32809(18) 0.0323(5) Uani 1 d . . .
H44 H 0.1230 0.8307 0.2855 0.039 Uiso 1 calc R . .
C45 C 0.2271(2) 0.6424(2) 0.30841(17) 0.0303(5) Uani 1 d . . .
H45 H 0.2702 0.6474 0.2522 0.036 Uiso 1 calc R . .
C50 C 0.3331(2) 0.0558(2) 0.20591(16) 0.0291(5) Uani 1 d . . .
C51 C 0.4351(2) 0.0617(3) 0.15209(18) 0.0377(6) Uani 1 d . . .
H51 H 0.4502 0.1321 0.1404 0.045 Uiso 1 calc R . .
C52 C 0.5146(3) -0.0339(3) 0.1155(2) 0.0461(7) Uani 1 d . . .
H52 H 0.5827 -0.0277 0.0781 0.055 Uiso 1 calc R . .
C53 C 0.4953(3) -0.1376(3) 0.1330(2) 0.0529(8) Uani 1 d . . .
H53 H 0.5485 -0.2021 0.1068 0.063 Uiso 1 calc R . .
C54 C 0.3991(3) -0.1468(3) 0.1885(3) 0.0641(10) Uani 1 d . . .
H54 H 0.3874 -0.2198 0.2026 0.077 Uiso 1 calc R . .
C55 C 0.3182(3) -0.0520(3) 0.2247(2) 0.0497(8) Uani 1 d . . .
H55 H 0.2515 -0.0605 0.2630 0.060 Uiso 1 calc R . .
C70 C 0.0972(2) 0.1549(2) 0.29290(17) 0.0302(5) Uani 1 d . . .
C71 C 0.0388(3) 0.1474(4) 0.23557(19) 0.0523(9) Uani 1 d . . .
H71 H 0.0706 0.1538 0.1764 0.063 Uiso 1 calc R . .
C72 C -0.0653(3) 0.1306(4) 0.2646(2) 0.0643(11) Uani 1 d . . .
H72 H -0.1041 0.1252 0.2251 0.077 Uiso 1 calc R . .
C73 C -0.1132(3) 0.1217(3) 0.3501(2) 0.0505(8) Uani 1 d . . .
H73 H -0.1849 0.1107 0.3697 0.061 Uiso 1 calc R . .
C74 C -0.0564(3) 0.1289(3) 0.4063(2) 0.0472(8) Uani 1 d . . .
H74 H -0.0893 0.1236 0.4652 0.057 Uiso 1 calc R . .
C75 C 0.0489(2) 0.1440(3) 0.37841(18) 0.0386(6) Uani 1 d . . .
H75 H 0.0882 0.1468 0.4189 0.046 Uiso 1 calc R . .

loop_
_atom_site_aniso_label
_atom_site_aniso_U_11
_atom_site_aniso_U_22
_atom_site_aniso_U_33
_atom_site_aniso_U_23
_atom_site_aniso_U_13
_atom_site_aniso_U_12
Ru1 0.03283(10) 0.02788(10) 0.02520(10) -0.01000(8) 0.00302(8) -0.01645(9)
Ru2 0.02017(9) 0.02102(9) 0.02372(10) -0.00854(7) -0.00098(7) -0.00782(7)
Ru3 0.02908(10) 0.02583(10) 0.02302(10) -0.00911(8) -0.00289(7) -0.00845(8)
P1 0.0266(3) 0.0243(3) 0.0250(3) -0.0091(2) -0.0005(2) -0.0121(2)
P2 0.0245(3) 0.0274(3) 0.0258(3) -0.0114(3) 0.0005(2) -0.0121(2)
O7 0.0729(16) 0.0814(18) 0.0387(12) -0.0310(12) 0.0185(11) -0.0466(14)
O8 0.0303(10) 0.0551(14) 0.0640(15) -0.0157(12) -0.0037(10) -0.0134(10)
O9 0.0298(10) 0.0336(11) 0.0676(15) -0.0119(10) -0.0026(10) -0.0037(9)
O10 0.0468(12) 0.0642(14) 0.0274(10) -0.0074(10) 0.0004(9) -0.0301(11)
O11 0.0596(14) 0.0672(16) 0.0349(11) -0.0279(11) 0.0045(10) -0.0222(12)
O12 0.0411(12) 0.092(2) 0.0721(17) -0.0435(15) -0.0208(12) -0.0062(13)
O13 0.0786(16) 0.0617(15) 0.0550(14) -0.0220(12) 0.0080(12) -0.0531(14)
C1 0.0282(11) 0.0283(12) 0.0229(11) -0.0126(10) 0.0022(9) -0.0119(10)
C2 0.0311(12) 0.0284(13) 0.0284(13) -0.0090(10) -0.0017(10) -0.0129(11)
C4 0.0455(15) 0.0271(13) 0.0243(12) -0.0063(10) 0.0000(11) -0.0176(12)
C5 0.0551(17) 0.0298(14) 0.0264(13) -0.0079(11) -0.0018(12) -0.0154(13)
C6 0.060(3) 0.029(2) 0.0369(17) 0.0015(15) -0.017(2) -0.0146(18)
C61 0.086(6) 0.112(7) 0.047(3) 0.017(4) -0.009(3) -0.037(4)
C62 0.056(3) 0.051(3) 0.046(3) 0.001(2) -0.026(2) -0.003(2)
C63 0.132(6) 0.025(2) 0.078(5) -0.004(3) -0.059(4) -0.003(3)
C6A 0.060(3) 0.029(2) 0.0369(17) 0.0015(15) -0.017(2) -0.0146(18)
C61A 0.086(6) 0.112(7) 0.047(3) 0.017(4) -0.009(3) -0.037(4)
C62A 0.056(3) 0.051(3) 0.046(3) 0.001(2) -0.026(2) -0.003(2)
C63A 0.132(6) 0.025(2) 0.078(5) -0.004(3) -0.059(4) -0.003(3)
C7 0.0421(15) 0.0403(16) 0.0320(14) -0.0131(12) 0.0043(12) -0.0229(13)
C8 0.0314(13) 0.0444(16) 0.0355(14) -0.0164(12) 0.0074(11) -0.0228(13)
C9 0.0259(11) 0.0283(13) 0.0357(14) -0.0102(11) 0.0003(10) -0.0119(10)
C10 0.0281(12) 0.0334(14) 0.0309(13) -0.0107(11) -0.0029(10) -0.0139(11)
C11 0.0363(14) 0.0337(14) 0.0330(14) -0.0113(12) -0.0003(11) -0.0137(12)
C12 0.0376(14) 0.0473(18) 0.0365(16) -0.0197(14) -0.0073(12) -0.0047(13)
C13 0.0518(17) 0.0419(16) 0.0326(14) -0.0139(12) 0.0043(12) -0.0272(14)
C20 0.0268(11) 0.0339(13) 0.0293(12) -0.0131(11) 0.0001(10) -0.0158(10)
C21 0.0439(15) 0.0414(16) 0.0395(15) -0.0039(13) -0.0131(12) -0.0246(13)
C22 0.0494(17) 0.056(2) 0.0429(17) -0.0014(15) -0.0186(14) -0.0260(16)
C23 0.0338(14) 0.065(2) 0.0425(17) -0.0207(15) -0.0062(12) -0.0238(14)
C24 0.0499(18) 0.061(2) 0.058(2) -0.0212(17) -0.0069(15) -0.0365(16)
C25 0.0484(16) 0.0393(16) 0.0486(17) -0.0118(13) -0.0096(13) -0.0250(14)
C30 0.0243(11) 0.0291(13) 0.0281(13) -0.0059(10) -0.0037(9) -0.0076(10)
C31 0.0306(13) 0.0360(15) 0.0469(16) -0.0175(13) -0.0089(12) -0.0091(11)
C32 0.0399(15) 0.0394(16) 0.058(2) -0.0269(15) -0.0127(14) -0.0010(13)
C33 0.0302(14) 0.0482(18) 0.0550(19) -0.0200(16) -0.0092(13) 0.0000(13)
C34 0.0287(14) 0.0543(19) 0.063(2) -0.0162(16) -0.0092(13) -0.0156(14)
C35 0.0334(14) 0.0343(15) 0.0507(17) -0.0128(13) -0.0079(12) -0.0121(12)
C40 0.0302(12) 0.0257(12) 0.0298(12) -0.0125(10) -0.0024(10) -0.0123(10)
C41 0.0398(14) 0.0306(14) 0.0315(14) -0.0102(11) 0.0017(11) -0.0132(12)
C42 0.0411(15) 0.0399(16) 0.0323(14) -0.0170(12) 0.0044(12) -0.0121(13)
C43 0.0328(13) 0.0317(14) 0.0417(15) -0.0188(12) -0.0035(11) -0.0098(11)
C44 0.0380(14) 0.0241(12) 0.0375(14) -0.0082(11) -0.0061(11) -0.0147(11)
C45 0.0329(13) 0.0291(13) 0.0321(13) -0.0120(11) 0.0012(10) -0.0156(11)
C50 0.0347(13) 0.0298(13) 0.0265(12) -0.0111(10) -0.0014(10) -0.0153(11)
C51 0.0378(14) 0.0304(14) 0.0404(15) -0.0131(12) 0.0049(12) -0.0132(12)
C52 0.0446(16) 0.0411(17) 0.0419(17) -0.0188(14) 0.0106(13) -0.0124(14)
C53 0.062(2) 0.0428(18) 0.053(2) -0.0302(16) 0.0026(16) -0.0135(16)
C54 0.070(2) 0.046(2) 0.091(3) -0.042(2) 0.018(2) -0.0319(18)
C55 0.0548(18) 0.0453(18) 0.063(2) -0.0313(16) 0.0161(16) -0.0317(16)
C70 0.0283(12) 0.0332(14) 0.0320(13) -0.0100(11) -0.0028(10) -0.0152(11)
C71 0.0489(17) 0.098(3) 0.0311(15) -0.0210(17) 0.0047(13) -0.0499(19)
C72 0.061(2) 0.121(3) 0.0398(18) -0.020(2) -0.0046(15) -0.064(2)
C73 0.0384(15) 0.082(2) 0.0421(17) -0.0153(16) 0.0015(13) -0.0386(17)
C74 0.0387(15) 0.078(2) 0.0361(16) -0.0208(16) 0.0082(12) -0.0357(16)
C75 0.0360(14) 0.0593(19) 0.0322(14) -0.0182(13) -0.0013(11) -0.0268(14)

loop_
_atom_type_symbol
_atom_type_description
_atom_type_scat_dispersion_real
_atom_type_scat_dispersion_imag
_atom_type_scat_source
C C 0.0033 0.0016 'International Tables Vol C Tables 4.2.6.8 and 6.1.1.4'
H H 0.0000 0.0000 'International Tables Vol C Tables 4.2.6.8 and 6.1.1.4'
O O 0.0106 0.0060 'International Tables Vol C Tables 4.2.6.8 and 6.1.1.4'
P P 0.1023 0.0942 'International Tables Vol C Tables 4.2.6.8 and 6.1.1.4'
Ru Ru -1.2594 0.8363 'International Tables Vol C Tables 4.2.6.8 and 6.1.1.4'

loop_
_geom_angle_atom_site_label_1
_geom_angle_atom_site_label_2
_geom_angle_atom_site_label_3
_geom_angle
C13 Ru1 C8 92.34(12)
C13 Ru1 C7 96.92(11)
C8 Ru1 C7 88.58(12)
C13 Ru1 C4 95.47(12)
C8 Ru1 C4 171.62(10)
C7 Ru1 C4 87.48(11)
C13 Ru1 P1 93.23(8)
C8 Ru1 P1 88.89(8)
C7 Ru1 P1 169.63(8)
C4 Ru1 P1 93.68(7)
C13 Ru1 Ru2 141.91(8)
C8 Ru1 Ru2 85.21(7)
C7 Ru1 Ru2 120.95(8)
C4 Ru1 Ru2 90.48(7)
P1 Ru1 Ru2 48.780(15)
C10 Ru2 C9 89.80(11)
C10 Ru2 C1 92.46(10)
C9 Ru2 C1 173.29(10)
C10 Ru2 P1 102.79(8)
C9 Ru2 P1 99.70(7)
C1 Ru2 P1 85.97(7)
C10 Ru2 P2 107.03(7)
C9 Ru2 P2 94.95(8)
C1 Ru2 P2 78.34(7)
P1 Ru2 P2 146.70(2)
C10 Ru2 Ru3 136.82(7)
C9 Ru2 Ru3 123.97(8)
C1 Ru2 Ru3 51.14(6)
P1 Ru2 Ru3 97.370(17)
P2 Ru2 Ru3 50.161(16)
C10 Ru2 Ru1 151.90(7)
C9 Ru2 Ru1 88.79(7)
C1 Ru2 Ru1 92.18(7)
P1 Ru2 Ru1 49.975(16)
P2 Ru2 Ru1 101.057(17)
Ru3 Ru2 Ru1 63.755(7)
C12 Ru3 C11 86.06(12)
C12 Ru3 C4 126.60(12)
C11 Ru3 C4 95.57(10)
C12 Ru3 C1 101.64(10)
C11 Ru3 C1 167.74(10)
C4 Ru3 C1 87.52(8)
C12 Ru3 P2 96.25(10)
C11 Ru3 P2 96.27(8)
C4 Ru3 P2 136.16(7)
C1 Ru3 P2 73.59(6)
C12 Ru3 C5 96.53(12)
C11 Ru3 C5 93.41(10)
C4 Ru3 C5 30.09(9)
C1 Ru3 C5 95.15(9)
P2 Ru3 C5 164.46(7)
C12 Ru3 Ru2 132.96(10)
C11 Ru3 Ru2 124.70(8)
C4 Ru3 Ru2 88.49(7)
C1 Ru3 Ru2 43.37(6)
P2 Ru3 Ru2 50.717(15)
C5 Ru3 Ru2 113.75(7)
C40 P1 C20 101.26(11)
C40 P1 Ru2 119.83(8)
C20 P1 Ru2 121.28(8)
C40 P1 Ru1 118.43(8)
C20 P1 Ru1 115.37(8)
Ru2 P1 Ru1 81.24(2)
C50 P2 C70 103.74(11)
C50 P2 Ru3 119.15(8)
C70 P2 Ru3 113.91(8)
C50 P2 Ru2 120.10(8)
C70 P2 Ru2 120.29(8)
Ru3 P2 Ru2 79.12(2)
C2 C1 Ru2 173.2(2)
C2 C1 Ru3 92.96(17)
Ru2 C1 Ru3 85.49(8)
C1 C2 C30 170.0(3)
C5 C4 Ru1 170.7(2)
C5 C4 Ru3 81.61(18)
Ru1 C4 Ru3 94.65(10)
C4 C5 C6 159.7(4)
C4 C5 C6A 147.4(7)
C6 C5 C6A 12.6(9)
C4 C5 Ru3 68.30(17)
C6 C5 Ru3 131.3(3)
C6A C5 Ru3 143.8(7)
C5 C6 C62 117.6(5)
C5 C6 C61 107.4(7)
C62 C6 C61 108.6(6)
C5 C6 C63 105.2(5)
C62 C6 C63 106.6(6)
C61 C6 C63 111.5(7)
C61A C6A C5 106.3(13)
C61A C6A C62A 110.7(15)
C5 C6A C62A 106.2(14)
C61A C6A C63A 118.4(15)
C5 C6A C63A 112.2(12)
C62A C6A C63A 102.4(15)
O7 C7 Ru1 174.2(2)
O8 C8 Ru1 175.2(2)
O9 C9 Ru2 175.9(2)
O10 C10 Ru2 179.7(2)
O11 C11 Ru3 175.4(2)
O12 C12 Ru3 177.5(3)
O13 C13 Ru1 178.6(3)
C25 C20 C21 118.6(2)
C25 C20 P1 120.5(2)
C21 C20 P1 120.90(18)
C22 C21 C20 120.2(3)
C23 C22 C21 120.3(3)
C24 C23 C22 119.8(3)
C23 C24 C25 120.3(3)
C24 C25 C20 120.7(3)
C31 C30 C35 119.4(2)
C31 C30 C2 119.5(2)
C35 C30 C2 121.0(2)
C32 C31 C30 120.6(2)
C33 C32 C31 119.7(3)
C32 C33 C34 120.3(3)
C33 C34 C35 120.5(3)
C34 C35 C30 119.5(3)
C45 C40 C41 118.4(2)
C45 C40 P1 122.27(19)
C41 C40 P1 119.36(19)
C42 C41 C40 120.9(2)
C43 C42 C41 120.1(3)
C44 C43 C42 119.9(2)
C43 C44 C45 120.0(2)
C40 C45 C44 120.8(2)
C55 C50 C51 117.4(2)
C55 C50 P2 122.8(2)
C51 C50 P2 119.63(19)
C52 C51 C50 120.8(3)
C53 C52 C51 120.3(3)
C54 C53 C52 119.3(3)
C53 C54 C55 121.2(3)
C54 C55 C50 120.8(3)
C75 C70 C71 118.1(2)
C75 C70 P2 121.66(19)
C71 C70 P2 120.2(2)
C72 C71 C70 120.3(3)
C73 C72 C71 120.7(3)
C74 C73 C72 119.1(3)
C73 C74 C75 120.7(3)
C70 C75 C74 121.0(2)

loop_
_geom_bond_atom_site_label_1
_geom_bond_atom_site_label_2
_geom_bond_distance
Ru1 C13 1.894(3)
Ru1 C8 1.940(3)
Ru1 C7 1.952(3)
Ru1 C4 2.050(3)
Ru1 P1 2.3704(6)
Ru1 Ru2 3.0594(3)
Ru2 C10 1.868(3)
Ru2 C9 1.905(2)
Ru2 C1 2.047(2)
Ru2 P1 2.3283(6)
Ru2 P2 2.3422(6)
Ru2 Ru3 2.9716(3)
Ru3 C12 1.860(3)
Ru3 C11 1.860(3)
Ru3 C4 2.279(2)
Ru3 C1 2.321(2)
Ru3 P2 2.3235(7)
Ru3 C5 2.426(3)
P1 C40 1.825(2)
P1 C20 1.832(2)
P2 C50 1.816(2)
P2 C70 1.827(2)
O7 C7 1.129(3)
O8 C8 1.132(3)
O9 C9 1.141(3)
O10 C10 1.142(3)
O11 C11 1.139(3)
O12 C12 1.144(3)
O13 C13 1.130(3)
C1 C2 1.218(3)
C2 C30 1.441(3)
C4 C5 1.230(4)
C5 C6 1.500(8)
C5 C6A 1.503(17)
C6 C62 1.529(8)
C6 C61 1.529(9)
C6 C63 1.568(9)
C6A C61A 1.495(17)
C6A C62A 1.509(17)
C6A C63A 1.516(16)
C20 C25 1.387(3)
C20 C21 1.392(4)
C21 C22 1.387(4)
C22 C23 1.380(4)
C23 C24 1.371(4)
C24 C25 1.385(4)
C30 C31 1.389(4)
C30 C35 1.396(3)
C31 C32 1.378(4)
C32 C33 1.378(4)
C33 C34 1.382(4)
C34 C35 1.382(4)
C40 C45 1.388(3)
C40 C41 1.391(3)
C41 C42 1.391(4)
C42 C43 1.383(4)
C43 C44 1.375(4)
C44 C45 1.399(3)
C50 C55 1.391(4)
C50 C51 1.398(4)
C51 C52 1.388(4)
C52 C53 1.376(4)
C53 C54 1.362(5)
C54 C55 1.381(4)
C70 C75 1.377(4)
C70 C71 1.395(4)
C71 C72 1.383(4)
C72 C73 1.379(4)
C73 C74 1.362(4)
C74 C75 1.387(4)
